data_7101866
loop_
_publ_author_name
'Braga, Dario'
'Polito, Marco'
'Dichiarante, Elena'
'Rubini, Katia'
'Grepioni, Fabrizia'

_publ_section_title
;
 Reversible solid-state reaction between 18-Crown[6] and M[H2PO4](M =
 K, Rb, Cs) and an investigation of the decomplexation process.
;
_journal_issue 16
_journal_name_full 'Chemical communications (Cambridge, England)'
_journal_page_first 1594
_journal_page_last 1596
_journal_paper_doi 10.1039/b702301d
_journal_year 2007
_chemical_formula_sum 'C12 H30 K O12 P'
_chemical_formula_weight 436.43
_chemical_name_systematic
;
?
;
_space_group_IT_number 15
_symmetry_cell_setting monoclinic
_symmetry_space_group_name_Hall '-C 2yc'
_symmetry_space_group_name_H-M 'C 1 2/c 1'
_atom_sites_solution_hydrogens geom
_atom_sites_solution_primary direct
_atom_sites_solution_secondary difmap
_audit_creation_method SHELXL-97
_cell_angle_alpha 90.00
_cell_angle_beta 92.69(2)
_cell_angle_gamma 90.00
_cell_formula_units_Z 8
_cell_length_a 20.281(4)
_cell_length_b 8.350(3)
_cell_length_c 24.411(6)
_cell_measurement_temperature 293(2)
_cell_volume 4129(2)
_computing_structure_refinement 'SHELXL-97 (Sheldrick, 1997)'
_computing_structure_solution 'SHELXS-97 (Sheldrick, 1990)'
_diffrn_ambient_temperature 293(2)
_diffrn_measured_fraction_theta_full 0.991
_diffrn_measured_fraction_theta_max 0.991
_diffrn_radiation_monochromator graphite
_diffrn_radiation_source 'fine-focus sealed tube'
_diffrn_radiation_type MoK\a
_diffrn_radiation_wavelength 0.71073
_diffrn_reflns_av_R_equivalents 0.0202
_diffrn_reflns_av_sigmaI/netI 0.0153
_diffrn_reflns_limit_h_max 24
_diffrn_reflns_limit_h_min -24
_diffrn_reflns_limit_k_max 9
_diffrn_reflns_limit_k_min 0
_diffrn_reflns_limit_l_max 28
_diffrn_reflns_limit_l_min 0
_diffrn_reflns_number 3676
_diffrn_reflns_theta_full 24.96
_diffrn_reflns_theta_max 24.96
_diffrn_reflns_theta_min 3.34
_exptl_absorpt_coefficient_mu 0.389
_exptl_absorpt_correction_T_max 0.940
_exptl_absorpt_correction_T_min 0.909
_exptl_absorpt_correction_type psi-scan
_exptl_crystal_colour colourless
_exptl_crystal_density_diffrn 1.404
_exptl_crystal_density_method 'not measured'
_exptl_crystal_description prism
_exptl_crystal_F_000 1856
_exptl_crystal_size_max 0.21
_exptl_crystal_size_mid 0.17
_exptl_crystal_size_min 0.16
_refine_diff_density_max 0.577
_refine_diff_density_min -0.271
_refine_diff_density_rms 0.059
_refine_ls_extinction_coef 0.0010(3)
_refine_ls_extinction_expression Fc^*^=kFc[1+0.001xFc^2^\l^3^/sin(2\q)]^-1/4^
_refine_ls_extinction_method SHELXL
_refine_ls_goodness_of_fit_ref 1.030
_refine_ls_hydrogen_treatment mixed
_refine_ls_matrix_type full
_refine_ls_number_parameters 242
_refine_ls_number_reflns 3582
_refine_ls_number_restraints 0
_refine_ls_restrained_S_all 1.030
_refine_ls_R_factor_all 0.0617
_refine_ls_R_factor_gt 0.0487
_refine_ls_shift/su_max 0.000
_refine_ls_shift/su_mean 0.000
_refine_ls_structure_factor_coef Fsqd
_refine_ls_weighting_details 'calc w=1/[\s^2^(Fo^2^)+(0.0787P)^2^+6.0505P] where P=(Fo^2^+2Fc^2^)/3'
_refine_ls_weighting_scheme calc
_refine_ls_wR_factor_gt 0.1327
_refine_ls_wR_factor_ref 0.1426
_reflns_number_gt 2925
_reflns_number_total 3582
_reflns_threshold_expression >2sigma(I)
_cod_data_source_file b702301d.txt
_cod_data_source_block 18-Crown[6].K[H2PO4].2H2O
_cod_depositor_comments
;
The following automatic conversions were performed:
'_exptl_absorpt_correction_type' value 'Psi-scan' changed to 'psi-scan'
according to '/home/saulius/struct/CIF-dictionaries/cif_core.dic'
dictionary named 'cif_core.dic' version 2.4.1 from 2010-06-29.

Automatic conversion script
Id: cif_fix_enum 1527 2010-12-29 10:47:43Z saulius 
;
_cod_original_sg_symbol_H-M C2/c
_cod_database_code 7101866

loop_
_symmetry_equiv_pos_as_xyz
'x, y, z'
'-x, y, -z+1/2'
'x+1/2, y+1/2, z'
'-x+1/2, y+1/2, -z+1/2'
'-x, -y, -z'
'x, -y, z-1/2'
'-x+1/2, -y+1/2, -z'
'x+1/2, -y+1/2, z-1/2'

loop_
_atom_site_label
_atom_site_type_symbol
_atom_site_fract_x
_atom_site_fract_y
_atom_site_fract_z
_atom_site_U_iso_or_equiv
_atom_site_adp_type
_atom_site_occupancy
_atom_site_symmetry_multiplicity
_atom_site_calc_flag
_atom_site_refinement_flags
K1 K 0.24014(3) 0.78762(8) 0.36841(3) 0.0528(2) Uani 1 1 d .
C1 C 0.15865(16) 0.4666(4) 0.29725(13) 0.0589(8) Uani 1 1 d .
H1A H 0.1251 0.4009 0.2786 0.071 Uiso 1 1 calc R
H1B H 0.1651 0.4279 0.3346 0.071 Uiso 1 1 calc R
C2 C 0.22130(16) 0.4547(4) 0.26864(13) 0.0592(8) Uani 1 1 d .
H2A H 0.2323 0.3430 0.2631 0.071 Uiso 1 1 calc R
H2B H 0.2164 0.5059 0.2330 0.071 Uiso 1 1 calc R
C3 C 0.33442(16) 0.5190(4) 0.27688(13) 0.0598(8) Uani 1 1 d .
H3A H 0.3328 0.5736 0.2418 0.072 Uiso 1 1 calc R
H3B H 0.3451 0.4074 0.2708 0.072 Uiso 1 1 calc R
C4 C 0.38607(15) 0.5937(4) 0.31453(14) 0.0623(8) Uani 1 1 d .
H4A H 0.3857 0.5439 0.3504 0.075 Uiso 1 1 calc R
H4B H 0.4294 0.5780 0.3001 0.075 Uiso 1 1 calc R
C5 C 0.41949(15) 0.8386(4) 0.35456(14) 0.0622(8) Uani 1 1 d .
H5A H 0.4632 0.8280 0.3405 0.075 Uiso 1 1 calc R
H5B H 0.4200 0.7899 0.3907 0.075 Uiso 1 1 calc R
C6 C 0.40181(15) 1.0110(4) 0.35857(14) 0.0629(8) Uani 1 1 d .
H6A H 0.4350 1.0668 0.3813 0.076 Uiso 1 1 calc R
H6B H 0.4002 1.0592 0.3224 0.076 Uiso 1 1 calc R
C7 C 0.32061(18) 1.1862(4) 0.38957(17) 0.0725(10) Uani 1 1 d .
H7A H 0.3146 1.2391 0.3543 0.087 Uiso 1 1 calc R
H7B H 0.3550 1.2421 0.4109 0.087 Uiso 1 1 calc R
C8 C 0.25806(19) 1.1906(5) 0.41873(16) 0.0743(10) Uani 1 1 d .
H8A H 0.2635 1.1325 0.4530 0.089 Uiso 1 1 calc R
H8B H 0.2468 1.3006 0.4270 0.089 Uiso 1 1 calc R
C9 C 0.14526(17) 1.1188(4) 0.41138(15) 0.0679(9) Uani 1 1 d .
H9A H 0.1342 1.2267 0.4225 0.081 Uiso 1 1 calc R
H9B H 0.1488 1.0522 0.4439 0.081 Uiso 1 1 calc R
C10 C 0.09287(16) 1.0560(4) 0.37308(15) 0.0643(8) Uani 1 1 d .
H10A H 0.0507 1.0586 0.3902 0.077 Uiso 1 1 calc R
H10B H 0.0896 1.1213 0.3402 0.077 Uiso 1 1 calc R
C11 C 0.05909(15) 0.8179(4) 0.32778(14) 0.0611(8) Uani 1 1 d .
H11A H 0.0549 0.8656 0.2916 0.073 Uiso 1 1 calc R
H11B H 0.0172 0.8296 0.3450 0.073 Uiso 1 1 calc R
C12 C 0.07601(15) 0.6455(4) 0.32322(13) 0.0616(8) Uani 1 1 d .
H12A H 0.0790 0.5975 0.3594 0.074 Uiso 1 1 calc R
H12B H 0.0416 0.5905 0.3016 0.074 Uiso 1 1 calc R
O1 O 0.13776(10) 0.6282(2) 0.29765(8) 0.0543(5) Uani 1 1 d .
O2 O 0.27268(10) 0.5309(2) 0.30080(8) 0.0542(5) Uani 1 1 d .
O3 O 0.37269(10) 0.7592(2) 0.31897(8) 0.0546(5) Uani 1 1 d .
O4 O 0.33920(10) 1.0250(3) 0.38193(9) 0.0611(5) Uani 1 1 d .
O5 O 0.20636(10) 1.1200(3) 0.38534(9) 0.0592(5) Uani 1 1 d .
O6 O 0.10917(10) 0.8958(3) 0.35938(9) 0.0587(5) Uani 1 1 d .
O7 O 0.17833(16) 0.5948(6) 0.4479(2) 0.1402(15) Uani 1 1 d .
H700 H 0.1314 0.5967 0.4511 0.090 Uiso 1 1 d .
O8 O 0.31083(17) 0.6568(7) 0.45525(18) 0.1484(18) Uani 1 1 d .
H800 H 0.3636 0.6444 0.4635 0.090 Uiso 1 1 d .
P1 P 0.01495(4) 0.75317(8) 0.49019(3) 0.0491(2) Uani 1 1 d .
O9 O -0.03359(13) 0.8450(3) 0.45024(11) 0.0729(7) Uani 1 1 d .
H900 H -0.043(2) 0.939(6) 0.4598(17) 0.088 Uiso 1 1 d .
O10 O -0.02595(14) 0.6812(3) 0.53663(11) 0.0793(8) Uani 1 1 d .
O11 O 0.04544(11) 0.6210(2) 0.45851(9) 0.0633(6) Uani 1 1 d .
H110 H -0.0334(18) 0.581(5) 0.5365(15) 0.076 Uiso 1 1 d .
O12 O 0.06189(11) 0.8707(3) 0.51715(10) 0.0664(6) Uani 1 1 d .

loop_
_atom_site_aniso_label
_atom_site_aniso_U_11
_atom_site_aniso_U_22
_atom_site_aniso_U_33
_atom_site_aniso_U_23
_atom_site_aniso_U_13
_atom_site_aniso_U_12
K1 0.0495(4) 0.0570(4) 0.0517(4) -0.0039(3) 0.0006(3) 0.0011(3)
C1 0.0705(19) 0.0534(17) 0.0525(17) -0.0058(13) -0.0018(15) -0.0125(14)
C2 0.073(2) 0.0549(17) 0.0495(16) -0.0145(13) 0.0007(15) -0.0009(15)
C3 0.0679(19) 0.0590(17) 0.0539(18) -0.0036(14) 0.0154(15) 0.0088(15)
C4 0.0541(17) 0.0657(19) 0.068(2) 0.0066(15) 0.0084(15) 0.0135(14)
C5 0.0440(15) 0.084(2) 0.0573(18) 0.0061(16) -0.0069(13) -0.0029(15)
C6 0.0494(16) 0.082(2) 0.0573(18) -0.0002(16) -0.0033(14) -0.0165(15)
C7 0.070(2) 0.0596(19) 0.086(2) -0.0089(18) -0.0114(19) -0.0160(16)
C8 0.082(2) 0.066(2) 0.073(2) -0.0253(18) -0.0047(19) -0.0024(18)
C9 0.073(2) 0.068(2) 0.065(2) -0.0108(16) 0.0226(17) 0.0044(17)
C10 0.0553(17) 0.0620(18) 0.077(2) 0.0014(16) 0.0195(16) 0.0089(14)
C11 0.0422(15) 0.082(2) 0.0594(18) 0.0030(16) 0.0053(13) 0.0021(14)
C12 0.0493(16) 0.083(2) 0.0532(17) -0.0039(16) 0.0066(14) -0.0168(15)
O1 0.0555(11) 0.0583(12) 0.0497(11) -0.0023(9) 0.0101(9) -0.0072(9)
O2 0.0581(11) 0.0586(12) 0.0461(11) -0.0113(9) 0.0040(9) 0.0018(9)
O3 0.0507(11) 0.0594(12) 0.0528(11) 0.0072(9) -0.0069(9) 0.0031(9)
O4 0.0555(12) 0.0603(13) 0.0673(13) -0.0024(10) -0.0007(10) -0.0090(10)
O5 0.0601(12) 0.0621(13) 0.0559(12) -0.0121(10) 0.0097(10) -0.0017(10)
O6 0.0485(11) 0.0582(12) 0.0694(13) -0.0033(10) 0.0044(10) 0.0040(9)
O7 0.0721(19) 0.155(3) 0.196(4) 0.040(3) 0.026(2) 0.007(2)
O8 0.076(2) 0.233(5) 0.133(3) 0.061(3) -0.023(2) 0.000(3)
P1 0.0579(5) 0.0429(4) 0.0466(4) -0.0031(3) 0.0030(3) -0.0031(3)
O9 0.0809(16) 0.0598(13) 0.0747(15) -0.0175(12) -0.0317(13) 0.0013(12)
O10 0.107(2) 0.0523(12) 0.0832(17) -0.0108(12) 0.0501(15) -0.0023(13)
O11 0.0762(14) 0.0533(12) 0.0630(13) -0.0032(10) 0.0299(11) -0.0035(10)
O12 0.0677(13) 0.0538(12) 0.0751(15) -0.0024(10) -0.0232(11) -0.0021(10)

loop_
_atom_type_symbol
_atom_type_description
_atom_type_scat_dispersion_real
_atom_type_scat_dispersion_imag
_atom_type_scat_source
C C 0.0033 0.0016 'International Tables Vol C Tables 4.2.6.8 and 6.1.1.4'
H H 0.0000 0.0000 'International Tables Vol C Tables 4.2.6.8 and 6.1.1.4'
K K 0.2009 0.2494 'International Tables Vol C Tables 4.2.6.8 and 6.1.1.4'
O O 0.0106 0.0060 'International Tables Vol C Tables 4.2.6.8 and 6.1.1.4'
P P 0.1023 0.0942 'International Tables Vol C Tables 4.2.6.8 and 6.1.1.4'

loop_
_geom_angle_atom_site_label_1
_geom_angle_atom_site_label_2
_geom_angle_atom_site_label_3
_geom_angle
O8 K1 O2 91.24(13)
O8 K1 O6 130.59(10)
O2 K1 O6 116.64(7)
O8 K1 O4 81.13(11)
O2 K1 O4 114.75(7)
O6 K1 O4 116.62(7)
O8 K1 O7 58.55(12)
O2 K1 O7 95.28(12)
O6 K1 O7 77.92(9)
O4 K1 O7 130.34(11)
O8 K1 O5 113.09(13)
O2 K1 O5 151.84(7)
O6 K1 O5 58.17(6)
O4 K1 O5 58.87(6)
O7 K1 O5 109.23(11)
O8 K1 O1 127.05(12)
O2 K1 O1 59.32(6)
O6 K1 O1 57.46(6)
O4 K1 O1 149.21(6)
O7 K1 O1 79.89(11)
O5 K1 O1 110.55(6)
O8 K1 O3 80.41(10)
O2 K1 O3 57.57(6)
O6 K1 O3 148.76(6)
O4 K1 O3 57.25(6)
O7 K1 O3 131.10(9)
O5 K1 O3 110.79(6)
O1 K1 O3 110.29(6)
O1 C1 C2 109.3(2)
O1 C1 H1A 109.8
C2 C1 H1A 109.8
O1 C1 H1B 109.8
C2 C1 H1B 109.8
H1A C1 H1B 108.3
O2 C2 C1 109.4(2)
O2 C2 H2A 109.8
C1 C2 H2A 109.8
O2 C2 H2B 109.8
C1 C2 H2B 109.8
H2A C2 H2B 108.2
O2 C3 C4 109.0(2)
O2 C3 H3A 109.9
C4 C3 H3A 109.9
O2 C3 H3B 109.9
C4 C3 H3B 109.9
H3A C3 H3B 108.3
O3 C4 C3 108.8(3)
O3 C4 H4A 109.9
C3 C4 H4A 109.9
O3 C4 H4B 109.9
C3 C4 H4B 109.9
H4A C4 H4B 108.3
O3 C5 C6 109.6(3)
O3 C5 H5A 109.8
C6 C5 H5A 109.8
O3 C5 H5B 109.8
C6 C5 H5B 109.8
H5A C5 H5B 108.2
O4 C6 C5 109.2(3)
O4 C6 H6A 109.8
C5 C6 H6A 109.8
O4 C6 H6B 109.8
C5 C6 H6B 109.8
H6A C6 H6B 108.3
O4 C7 C8 109.1(3)
O4 C7 H7A 109.9
C8 C7 H7A 109.9
O4 C7 H7B 109.9
C8 C7 H7B 109.9
H7A C7 H7B 108.3
O5 C8 C7 109.8(3)
O5 C8 H8A 109.7
C7 C8 H8A 109.7
O5 C8 H8B 109.7
C7 C8 H8B 109.7
H8A C8 H8B 108.2
O5 C9 C10 109.6(3)
O5 C9 H9A 109.7
C10 C9 H9A 109.7
O5 C9 H9B 109.7
C10 C9 H9B 109.7
H9A C9 H9B 108.2
O6 C10 C9 108.3(3)
O6 C10 H10A 110.0
C9 C10 H10A 110.0
O6 C10 H10B 110.0
C9 C10 H10B 110.0
H10A C10 H10B 108.4
O6 C11 C12 109.0(3)
O6 C11 H11A 109.9
C12 C11 H11A 109.9
O6 C11 H11B 109.9
C12 C11 H11B 109.9
H11A C11 H11B 108.3
O1 C12 C11 109.9(2)
O1 C12 H12A 109.7
C11 C12 H12A 109.7
O1 C12 H12B 109.7
C11 C12 H12B 109.7
H12A C12 H12B 108.2
C1 O1 C12 111.6(2)
C1 O1 K1 103.38(17)
C12 O1 K1 107.73(16)
C3 O2 C2 112.4(2)
C3 O2 K1 122.42(17)
C2 O2 K1 118.66(16)
C4 O3 C5 112.2(2)
C4 O3 K1 106.64(17)
C5 O3 K1 107.59(17)
C7 O4 C6 112.4(3)
C7 O4 K1 119.36(18)
C6 O4 K1 122.57(18)
C9 O5 C8 112.4(3)
C9 O5 K1 105.96(18)
C8 O5 K1 107.80(19)
C11 O6 C10 113.2(2)
C11 O6 K1 123.49(17)
C10 O6 K1 120.96(18)
K1 O7 H700 121.0
K1 O8 H800 131.3
O11 P1 O12 116.12(14)
O11 P1 O10 109.79(13)
O12 P1 O10 106.40(15)
O11 P1 O9 107.70(14)
O12 P1 O9 108.86(13)
O10 P1 O9 107.69(16)
P1 O9 H900 115(3)
P1 O10 H110 119(3)

loop_
_geom_bond_atom_site_label_1
_geom_bond_atom_site_label_2
_geom_bond_distance
K1 O8 2.731(4)
K1 O2 2.803(2)
K1 O6 2.804(2)
K1 O4 2.831(2)
K1 O7 2.856(4)
K1 O5 2.893(2)
K1 O1 2.955(2)
K1 O3 3.007(2)
C1 O1 1.415(4)
C1 C2 1.482(4)
C1 H1A 0.9700
C1 H1B 0.9700
C2 O2 1.425(4)
C2 H2A 0.9700
C2 H2B 0.9700
C3 O2 1.410(4)
C3 C4 1.497(5)
C3 H3A 0.9700
C3 H3B 0.9700
C4 O3 1.414(4)
C4 H4A 0.9700
C4 H4B 0.9700
C5 O3 1.420(4)
C5 C6 1.488(5)
C5 H5A 0.9700
C5 H5B 0.9700
C6 O4 1.421(4)
C6 H6A 0.9700
C6 H6B 0.9700
C7 O4 1.412(4)
C7 C8 1.484(5)
C7 H7A 0.9700
C7 H7B 0.9700
C8 O5 1.425(4)
C8 H8A 0.9700
C8 H8B 0.9700
C9 O5 1.419(4)
C9 C10 1.478(5)
C9 H9A 0.9700
C9 H9B 0.9700
C10 O6 1.422(4)
C10 H10A 0.9700
C10 H10B 0.9700
C11 O6 1.406(4)
C11 C12 1.486(5)
C11 H11A 0.9700
C11 H11B 0.9700
C12 O1 1.433(4)
C12 H12A 0.9700
C12 H12B 0.9700
O7 H700 0.9588
O8 H800 1.0847
P1 O11 1.498(2)
P1 O12 1.498(2)
P1 O10 1.556(3)
P1 O9 1.555(3)
O9 H900 0.84(5)
O10 H110 0.85(4)
